data_7011292
loop_
_publ_author_name
'Lorenzo Tei'
'Alexander J. Blake'
'Paul A. Cooke'
'Claudia Caltagirone'
'Francesco Demartin'
'Vito Lippolis'
'Francesca Morale'
'Claire Wilson'
'Martin Schr\"oder'

_publ_section_title
;
 Nitrile functionalised pendant-arm derivatives of aza- and mixed donor
 macrocyclic ligands as new building blocks for inorganic crystal
 engineering
;
_journal_issue 8
_journal_name_full 'J. Chem. Soc., Dalton Trans.'
_journal_page_first 1662
_journal_page_last 1670
_journal_paper_doi 10.1039/b110134j
_journal_year 2002
_chemical_formula_sum 'C12 H18 Ag B F4 N6'
_chemical_formula_weight 441.00
_chemical_name_systematic
; 
? 
;
_space_group_IT_number 14
_symmetry_cell_setting monoclinic
_symmetry_space_group_name_Hall '-P 2yn'
_symmetry_space_group_name_H-M 'P 1 21/n 1'
_atom_sites_solution_hydrogens geom
_atom_sites_solution_primary direct
_atom_sites_solution_secondary difmap
_audit_creation_method SHELXL-97
_cell_angle_alpha 90.00
_cell_angle_beta 93.543(2)
_cell_angle_gamma 90.00
_cell_formula_units_Z 4
_cell_length_a 10.3140(10)
_cell_length_b 14.846(2)
_cell_length_c 10.6040(10)
_cell_measurement_reflns_used 5089
_cell_measurement_temperature 150(2)
_cell_measurement_theta_max 27.59
_cell_measurement_theta_min 2.41
_cell_volume 1620.6(3)
_computing_cell_refinement 'Bruker SAINT'
_computing_data_collection 'Bruker SMART'
_computing_data_reduction 'Bruker SHELXTL'
_computing_molecular_graphics 'Bruker SHELXTL'
_computing_publication_material 'Bruker SHELXTL'
_computing_structure_refinement 'Bruker SHELXTL'
_computing_structure_solution 'Bruker SHELXTL'
_diffrn_ambient_temperature 150(2)
_diffrn_measured_fraction_theta_full 0.991
_diffrn_measured_fraction_theta_max 0.922
_diffrn_measurement_device_type 'Bruker SMART CCD area detector'
_diffrn_measurement_method omega
_diffrn_radiation_monochromator graphite
_diffrn_radiation_source 'fine-focus sealed tube'
_diffrn_radiation_type MoK\a
_diffrn_radiation_wavelength 0.71073
_diffrn_reflns_av_R_equivalents 0.020
_diffrn_reflns_av_sigmaI/netI 0.0114
_diffrn_reflns_limit_h_max 13
_diffrn_reflns_limit_h_min -13
_diffrn_reflns_limit_k_max 18
_diffrn_reflns_limit_k_min -19
_diffrn_reflns_limit_l_max 13
_diffrn_reflns_limit_l_min -14
_diffrn_reflns_number 14047
_diffrn_reflns_theta_full 27.50
_diffrn_reflns_theta_max 28.67
_diffrn_reflns_theta_min 2.36
_diffrn_standards_decay_% 0
_exptl_absorpt_coefficient_mu 1.293
_exptl_absorpt_correction_T_max 0.825
_exptl_absorpt_correction_T_min 0.677
_exptl_absorpt_correction_type multi-scan
_exptl_absorpt_process_details SADABS
_exptl_crystal_colour Colourless
_exptl_crystal_density_diffrn 1.807
_exptl_crystal_density_method 'not measured'
_exptl_crystal_description block
_exptl_crystal_F_000 880
_exptl_crystal_size_max 0.45
_exptl_crystal_size_mid 0.24
_exptl_crystal_size_min 0.22
_refine_diff_density_max 0.708
_refine_diff_density_min -0.396
_refine_diff_density_rms 0.066
_refine_ls_extinction_method none
_refine_ls_goodness_of_fit_ref 1.077
_refine_ls_hydrogen_treatment 'riding model'
_refine_ls_matrix_type full
_refine_ls_number_parameters 217
_refine_ls_number_reflns 3848
_refine_ls_number_restraints 0
_refine_ls_restrained_S_all 1.077
_refine_ls_R_factor_all 0.0225
_refine_ls_R_factor_gt 0.0206
_refine_ls_shift/su_max 0.005
_refine_ls_shift/su_mean 0.001
_refine_ls_structure_factor_coef Fsqd
_refine_ls_weighting_details 'calc w=1/[\s^2^(Fo^2^)+(0.0312P)^2^+0.9725P] where P=(Fo^2^+2Fc^2^)/3'
_refine_ls_weighting_scheme calc
_refine_ls_wR_factor_gt 0.0556
_refine_ls_wR_factor_ref 0.0565
_reflns_number_gt 3553
_reflns_number_total 3848
_reflns_threshold_expression >2sigma(I)
_cod_data_source_file b110134j.txt
_cod_data_source_block CNAGBF
_cod_depositor_comments
;
The following automatic conversions were performed:
'_atom_site_symetry_multiplicity' tag replaced with
'_atom_site_symmetry_multiplicity'.

Automatic conversion script
Id: cif_correct_tags 1440 2010-10-19 06:21:57Z saulius 

The following automatic conversions were performed:
'_symmetry_cell_setting' value 'Monoclinic' changed to 'monoclinic'
according to '/home/saulius/struct/CIF-dictionaries/cif_core.dic'
dictionary named 'cif_core.dic' version 2.4.1 from
2010-06-29.

'_exptl_absorpt_correction_type' value 'Multi-scan' changed
to 'multi-scan' according to
'/home/saulius/struct/CIF-dictionaries/cif_core.dic' dictionary named
'cif_core.dic' version 2.4.1 from 2010-06-29.

Automatic conversion script
Id: cif_fix_enum 1527 2010-12-29 10:47:43Z saulius 

The following automatic conversions were performed:

'_atom_sites_solution_primary' value 'direct methods' was changed to
'direct'.

'_atom_sites_solution_secondary' value 'difference Fourier map' was
changed to 'difmap'.

'_atom_sites_solution_hydrogens' value 'placed geometrically' was
changed to 'geom'.

Automatic conversion script
Id: cif_fix_values 6452 2018-10-05 10:23:21Z andrius 
;
_cod_original_sg_symbol_H-M P2(1)/n
_cod_database_code 7011292

loop_
_symmetry_equiv_pos_as_xyz
'x, y, z'
'-x+1/2, y+1/2, -z+1/2'
'-x, -y, -z'
'x-1/2, -y-1/2, z-1/2'

loop_
_atom_site_label
_atom_site_type_symbol
_atom_site_fract_x
_atom_site_fract_y
_atom_site_fract_z
_atom_site_U_iso_or_equiv
_atom_site_adp_type
_atom_site_occupancy
_atom_site_symmetry_multiplicity
_atom_site_calc_flag
_atom_site_refinement_flags
_atom_site_disorder_assembly
_atom_site_disorder_group
Ag Ag 0.230510(12) 0.729269(8) 0.231875(12) 0.01970(5) Uani 1 1 d . . .
N1 N 0.10963(13) 0.69025(9) 0.42026(13) 0.0182(3) Uani 1 1 d . . .
C2 C 0.15168(17) 0.76106(12) 0.51214(17) 0.0209(3) Uani 1 1 d . . .
H2A H 0.1086 0.7508 0.5918 0.025 Uiso 1 1 calc R . .
H2B H 0.1226 0.8203 0.4783 0.025 Uiso 1 1 calc R . .
C3 C 0.29886(17) 0.76393(11) 0.54141(17) 0.0201(3) Uani 1 1 d . . .
H3A H 0.3204 0.8163 0.5966 0.024 Uiso 1 1 calc R . .
H3B H 0.3260 0.7088 0.5885 0.024 Uiso 1 1 calc R . .
N4 N 0.37321(14) 0.77055(9) 0.42645(14) 0.0185(3) Uani 1 1 d . . .
C5 C 0.47751(16) 0.70266(12) 0.41957(17) 0.0206(3) Uani 1 1 d . . .
H5A H 0.5422 0.7122 0.4912 0.025 Uiso 1 1 calc R . .
H5B H 0.5220 0.7121 0.3406 0.025 Uiso 1 1 calc R . .
C6 C 0.42945(17) 0.60581(11) 0.42294(16) 0.0202(3) Uani 1 1 d . . .
H6A H 0.5035 0.5645 0.4128 0.024 Uiso 1 1 calc R . .
H6B H 0.3950 0.5937 0.5064 0.024 Uiso 1 1 calc R . .
N7 N 0.32645(13) 0.58691(9) 0.32235(13) 0.0183(3) Uani 1 1 d . . .
C8 C 0.21077(17) 0.54166(11) 0.36874(17) 0.0209(3) Uani 1 1 d . . .
H8A H 0.2376 0.4835 0.4079 0.025 Uiso 1 1 calc R . .
H8B H 0.1488 0.5286 0.2960 0.025 Uiso 1 1 calc R . .
C9 C 0.14225(17) 0.59789(11) 0.46508(17) 0.0213(3) Uani 1 1 d . . .
H9A H 0.0613 0.5668 0.4856 0.026 Uiso 1 1 calc R . .
H9B H 0.1989 0.6020 0.5437 0.026 Uiso 1 1 calc R . .
C11 C -0.02791(16) 0.69907(13) 0.37759(16) 0.0217(3) Uani 1 1 d . . .
H11A H -0.0527 0.6484 0.3203 0.026 Uiso 1 1 calc R . .
H11B H -0.0406 0.7558 0.3293 0.026 Uiso 1 1 calc R . .
C12 C -0.11351(17) 0.69925(13) 0.48521(18) 0.0244(4) Uani 1 1 d . . .
N13 N -0.17209(18) 0.70307(13) 0.57240(18) 0.0343(4) Uani 1 1 d . . .
C41 C 0.42432(17) 0.86166(12) 0.40893(17) 0.0225(3) Uani 1 1 d . . .
H41A H 0.3536 0.9062 0.4151 0.027 Uiso 1 1 calc R . .
H41B H 0.4581 0.8668 0.3238 0.027 Uiso 1 1 calc R . .
C42 C 0.53024(17) 0.88129(12) 0.50662(18) 0.0234(4) Uani 1 1 d . . .
N43 N 0.61007(17) 0.88577(12) 0.58517(17) 0.0319(4) Uani 1 1 d . . .
C71 C 0.37877(17) 0.53869(12) 0.21587(17) 0.0216(3) Uani 1 1 d . . .
H71A H 0.4590 0.5692 0.1918 0.026 Uiso 1 1 calc R . .
H71B H 0.3148 0.5412 0.1424 0.026 Uiso 1 1 calc R . .
C72 C 0.40868(17) 0.44303(12) 0.24650(17) 0.0230(3) Uani 1 1 d . . .
N73 N 0.42445(16) 0.36934(11) 0.27455(16) 0.0289(3) Uani 1 1 d . . .
B B 0.2446(2) 0.51277(17) 0.7929(2) 0.0311(5) Uani 1 1 d . . .
F1 F 0.25890(17) 0.60539(11) 0.78326(15) 0.0586(4) Uani 1 1 d . . .
F2 F 0.11360(13) 0.49299(11) 0.78757(17) 0.0550(4) Uani 1 1 d . . .
F3 F 0.30344(18) 0.48236(11) 0.90585(14) 0.0572(4) Uani 1 1 d . . .
F4 F 0.29961(16) 0.47145(14) 0.69279(15) 0.0633(5) Uani 1 1 d . . .

loop_
_atom_site_aniso_label
_atom_site_aniso_U_11
_atom_site_aniso_U_22
_atom_site_aniso_U_33
_atom_site_aniso_U_23
_atom_site_aniso_U_13
_atom_site_aniso_U_12
Ag 0.02129(8) 0.02048(8) 0.01738(8) 0.00300(4) 0.00170(5) -0.00022(4)
N1 0.0181(6) 0.0176(6) 0.0192(7) -0.0014(5) 0.0021(5) -0.0015(5)
C2 0.0225(8) 0.0211(8) 0.0193(8) -0.0031(6) 0.0022(6) -0.0013(6)
C3 0.0227(8) 0.0201(8) 0.0173(8) -0.0013(6) -0.0012(6) -0.0017(6)
N4 0.0186(7) 0.0160(7) 0.0205(7) 0.0002(5) -0.0016(5) -0.0020(5)
C5 0.0181(8) 0.0210(8) 0.0225(8) -0.0001(7) -0.0018(6) 0.0000(6)
C6 0.0211(8) 0.0186(8) 0.0204(8) 0.0003(6) -0.0026(6) 0.0021(6)
N7 0.0189(7) 0.0173(6) 0.0187(7) -0.0014(5) 0.0001(5) 0.0002(5)
C8 0.0234(8) 0.0162(7) 0.0231(8) 0.0007(6) 0.0021(6) -0.0021(6)
C9 0.0240(8) 0.0184(8) 0.0218(8) 0.0021(6) 0.0044(6) -0.0031(6)
C11 0.0194(8) 0.0253(8) 0.0207(8) -0.0018(7) 0.0039(6) -0.0029(7)
C12 0.0200(8) 0.0255(9) 0.0279(9) -0.0041(7) 0.0043(7) -0.0022(7)
N13 0.0326(9) 0.0358(9) 0.0358(10) -0.0090(8) 0.0131(7) -0.0049(7)
C41 0.0237(8) 0.0188(8) 0.0242(9) 0.0025(6) -0.0052(7) -0.0045(6)
C42 0.0233(8) 0.0184(7) 0.0283(9) 0.0009(7) -0.0003(7) -0.0039(6)
N43 0.0298(8) 0.0327(9) 0.0321(9) -0.0004(7) -0.0063(7) -0.0055(7)
C71 0.0229(8) 0.0203(8) 0.0214(8) -0.0016(6) 0.0011(6) 0.0021(6)
C72 0.0207(8) 0.0250(9) 0.0232(9) -0.0063(7) 0.0005(6) 0.0011(7)
N73 0.0301(8) 0.0230(8) 0.0339(9) -0.0054(7) 0.0048(7) 0.0020(6)
B 0.0287(11) 0.0346(12) 0.0305(11) 0.0041(9) 0.0053(9) 0.0013(9)
F1 0.0739(11) 0.0426(8) 0.0583(10) 0.0176(7) -0.0033(8) -0.0171(7)
F2 0.0313(7) 0.0552(9) 0.0799(11) -0.0206(8) 0.0153(7) -0.0084(6)
F3 0.0797(11) 0.0521(9) 0.0383(8) 0.0093(7) -0.0082(7) 0.0134(8)
F4 0.0487(9) 0.0983(14) 0.0442(8) -0.0105(9) 0.0130(7) 0.0245(9)

loop_
_atom_type_symbol
_atom_type_description
_atom_type_scat_dispersion_real
_atom_type_scat_dispersion_imag
_atom_type_scat_source
C C 0.0033 0.0016 'International Tables Vol C Tables 4.2.6.8 and 6.1.1.4'
H H 0.0000 0.0000 'International Tables Vol C Tables 4.2.6.8 and 6.1.1.4'
B B 0.0013 0.0007 'International Tables Vol C Tables 4.2.6.8 and 6.1.1.4'
N N 0.0061 0.0033 'International Tables Vol C Tables 4.2.6.8 and 6.1.1.4'
F F 0.0171 0.0103 'International Tables Vol C Tables 4.2.6.8 and 6.1.1.4'
Ag Ag -0.8971 1.1015 'International Tables Vol C Tables 4.2.6.8 and 6.1.1.4'

loop_
_geom_angle_atom_site_label_1
_geom_angle_atom_site_label_2
_geom_angle_atom_site_label_3
_geom_angle
_geom_angle_site_symmetry_1
_geom_angle_site_symmetry_3
_geom_angle_publ_flag
N1 Ag N4 72.38(5) . . y
N1 Ag N7 72.61(5) . . y
N7 Ag N4 72.29(4) . . y
N13 Ag N1 166.97(6) 4_675 . y
N13 Ag N4 103.86(6) 4_675 . y
N13 Ag N7 118.70(6) 4_675 . y
N13 Ag N43 93.61(7) 4_675 4_575 y
N13 Ag N73 85.77(6) 4_675 2 y
N43 Ag N73 103.87(5) 4_575 2 y
N1 Ag N43 94.80(5) . 4_575 y
N7 Ag N43 80.56(5) . 4_575 y
N4 Ag N43 152.34(5) . 4_575 y
N1 Ag N73 82.56(5) . 2 y
N7 Ag N73 155.10(5) . 2 y
N4 Ag N73 98.73(5) . 2 y
C11 N1 C2 112.20(13) . . ?
C11 N1 C9 112.15(13) . . ?
C2 N1 C9 113.22(14) . . ?
C11 N1 Ag 104.74(10) . . ?
C2 N1 Ag 102.84(10) . . ?
C9 N1 Ag 110.95(10) . . ?
N1 C2 C3 113.57(14) . . ?
N4 C3 C2 113.06(14) . . ?
C41 N4 C5 110.71(14) . . ?
C41 N4 C3 111.91(13) . . ?
C5 N4 C3 114.20(13) . . ?
C41 N4 Ag 108.35(10) . . ?
C5 N4 Ag 100.53(10) . . ?
C3 N4 Ag 110.45(10) . . ?
N4 C5 C6 113.80(14) . . ?
N7 C6 C5 112.40(14) . . ?
C71 N7 C8 112.13(13) . . ?
C71 N7 C6 111.35(13) . . ?
C8 N7 C6 113.75(13) . . ?
C71 N7 Ag 105.83(10) . . ?
C8 N7 Ag 101.73(10) . . ?
C6 N7 Ag 111.39(10) . . ?
N7 C8 C9 112.99(13) . . ?
N1 C9 C8 113.36(14) . . ?
N1 C11 C12 111.85(15) . . ?
N13 C12 C11 174.9(2) . . ?
C12 N13 Ag 156.31(17) . 4_576 ?
N4 C41 C42 110.28(14) . . ?
N43 C42 C41 171.82(19) . . ?
C42 N43 Ag 134.75(15) . 4_676 ?
N7 C71 C72 112.31(14) . . ?
N73 C72 C71 175.43(19) . . ?
C72 N73 Ag 132.54(14) . 2_545 ?
F4 B F2 108.79(19) . . ?
F4 B F3 109.99(19) . . ?
F2 B F3 110.0(2) . . ?
F4 B F1 109.5(2) . . ?
F2 B F1 108.43(19) . . ?
F3 B F1 110.1(2) . . ?

loop_
_geom_bond_atom_site_label_1
_geom_bond_atom_site_label_2
_geom_bond_distance
_geom_bond_site_symmetry_2
_geom_bond_publ_flag
Ag N1 2.4877(14) . y
Ag N4 2.5344(15) . y
Ag N7 2.4997(14) . y
Ag N13 2.2556(17) 4_675 y
Ag N43 2.5771(18) 4_575 y
Ag N73 2.6210(17) 2_555 y
N1 C11 1.468(2) . ?
N1 C2 1.480(2) . ?
N1 C9 1.483(2) . ?
C2 C3 1.531(2) . ?
C3 N4 1.483(2) . ?
N4 C41 1.468(2) . ?
N4 C5 1.479(2) . ?
C5 C6 1.522(2) . ?
C6 N7 1.485(2) . ?
N7 C71 1.468(2) . ?
N7 C8 1.480(2) . ?
C8 C9 1.526(2) . ?
C11 C12 1.485(2) . ?
C12 N13 1.137(2) . ?
C41 C42 1.487(2) . ?
C42 N43 1.136(2) . ?
C71 C72 1.485(2) . ?
C72 N73 1.143(2) . ?
B F4 1.378(3) . ?
B F2 1.380(3) . ?
B F3 1.384(3) . ?
B F1 1.387(3) . ?

loop_
_geom_torsion_atom_site_label_1
_geom_torsion_atom_site_label_2
_geom_torsion_atom_site_label_3
_geom_torsion_atom_site_label_4
_geom_torsion
_geom_torsion_site_symmetry_1
_geom_torsion_site_symmetry_2
_geom_torsion_site_symmetry_3
_geom_torsion_site_symmetry_4
_geom_torsion_publ_flag
N13 Ag N1 C11 76.2(3) 4_675 . . . ?
N7 Ag N1 C11 -132.36(11) . . . . ?
N4 Ag N1 C11 151.23(11) . . . . ?
N43 Ag N1 C11 -53.83(11) 4_575 . . . ?
N73 Ag N1 C11 49.57(10) 2 . . . ?
N13 Ag N1 C2 -41.2(3) 4_675 . . . ?
N7 Ag N1 C2 110.20(11) . . . . ?
N4 Ag N1 C2 33.79(10) . . . . ?
N43 Ag N1 C2 -171.26(10) 4_575 . . . ?
N73 Ag N1 C2 -67.87(10) 2 . . . ?
N13 Ag N1 C9 -162.6(2) 4_675 . . . ?
N7 Ag N1 C9 -11.15(10) . . . . ?
N4 Ag N1 C9 -87.56(11) . . . . ?
N43 Ag N1 C9 67.39(11) 4_575 . . . ?
N73 Ag N1 C9 170.78(11) 2 . . . ?
C11 N1 C2 C3 -170.10(14) . . . . ?
C9 N1 C2 C3 61.70(18) . . . . ?
Ag N1 C2 C3 -58.09(15) . . . . ?
N1 C2 C3 N4 53.18(19) . . . . ?
C2 C3 N4 C41 104.47(16) . . . . ?
C2 C3 N4 C5 -128.76(15) . . . . ?
C2 C3 N4 Ag -16.34(16) . . . . ?
N13 Ag N4 C41 34.35(12) 4_675 . . . ?
N1 Ag N4 C41 -132.69(12) . . . . ?
N7 Ag N4 C41 150.48(12) . . . . ?
N43 Ag N4 C41 161.96(12) 4_575 . . . ?
N73 Ag N4 C41 -53.42(11) 2 . . . ?
N13 Ag N4 C5 -81.79(11) 4_675 . . . ?
N1 Ag N4 C5 111.17(10) . . . . ?
N7 Ag N4 C5 34.34(9) . . . . ?
N43 Ag N4 C5 45.82(16) 4_575 . . . ?
N73 Ag N4 C5 -169.56(10) 2 . . . ?
N13 Ag N4 C3 157.25(10) 4_675 . . . ?
N1 Ag N4 C3 -9.79(10) . . . . ?
N7 Ag N4 C3 -86.62(10) . . . . ?
N43 Ag N4 C3 -75.14(15) 4_575 . . . ?
N73 Ag N4 C3 69.48(10) 2 . . . ?
C41 N4 C5 C6 -173.86(15) . . . . ?
C3 N4 C5 C6 58.75(19) . . . . ?
Ag N4 C5 C6 -59.50(15) . . . . ?
N4 C5 C6 N7 55.43(19) . . . . ?
C5 C6 N7 C71 101.27(16) . . . . ?
C5 C6 N7 C8 -130.86(15) . . . . ?
C5 C6 N7 Ag -16.61(16) . . . . ?
N13 Ag N7 C71 -34.86(12) 4_675 . . . ?
N1 Ag N7 C71 152.20(11) . . . . ?
N4 Ag N7 C71 -131.28(11) . . . . ?
N43 Ag N7 C71 54.10(10) 4_575 . . . ?
N73 Ag N7 C71 156.74(12) 2 . . . ?
N13 Ag N7 C8 -152.16(10) 4_675 . . . ?
N1 Ag N7 C8 34.89(9) . . . . ?
N4 Ag N7 C8 111.42(10) . . . . ?
N43 Ag N7 C8 -63.21(10) 4_575 . . . ?
N73 Ag N7 C8 39.44(17) 2 . . . ?
N13 Ag N7 C6 86.30(12) 4_675 . . . ?
N1 Ag N7 C6 -86.64(11) . . . . ?
N4 Ag N7 C6 -10.12(10) . . . . ?
N43 Ag N7 C6 175.26(11) 4_575 . . . ?
N73 Ag N7 C6 -82.10(16) 2 . . . ?
C71 N7 C8 C9 -170.96(14) . . . . ?
C6 N7 C8 C9 61.58(18) . . . . ?
Ag N7 C8 C9 -58.31(14) . . . . ?
C11 N1 C9 C8 101.64(16) . . . . ?
C2 N1 C9 C8 -130.14(15) . . . . ?
Ag N1 C9 C8 -15.10(17) . . . . ?
N7 C8 C9 N1 52.93(19) . . . . ?
C2 N1 C11 C12 -55.73(19) . . . . ?
C9 N1 C11 C12 73.02(18) . . . . ?
Ag N1 C11 C12 -166.56(12) . . . . ?
N1 C11 C12 N13 38(3) . . . . ?
C11 C12 N13 Ag 52(3) . . . 4_576 ?
C5 N4 C41 C42 -58.39(19) . . . . ?
C3 N4 C41 C42 70.25(19) . . . . ?
Ag N4 C41 C42 -167.73(12) . . . . ?
N4 C41 C42 N43 7.9(15) . . . . ?
C41 C42 N43 Ag 6.9(16) . . . 4_676 ?
C8 N7 C71 C72 -55.21(18) . . . . ?
C6 N7 C71 C72 73.52(17) . . . . ?
Ag N7 C71 C72 -165.29(11) . . . . ?
N7 C71 C72 N73 38(2) . . . . ?
C71 C72 N73 Ag 48(3) . . . 2_545 ?
